data_4345672
loop_
_publ_author_name
'Zitz, Rainer'
'Hlina, Johann'
'Aghazadeh Meshgi, Mohammad'
'Krenn, Heinz'
'Marschner, Christoph'
'Szilv\'asi, Tibor'
'Baumgartner, Judith'

_publ_section_title
;
 Using Functionalized Silyl Ligands To Suppress Solvent Coordination to
 Silyl Lanthanide(II) Complexes.
;
_journal_name_full 'Inorganic chemistry'
_journal_paper_doi 10.1021/acs.inorgchem.7b00420
_journal_year 2017
_chemical_formula_sum 'C28 H72 O4 Si8 Yb'
_chemical_formula_weight 870.62
_chemical_name_systematic
;
 ?
;
_space_group_IT_number 14
_symmetry_cell_setting monoclinic
_symmetry_space_group_name_Hall '-P 2ybc'
_symmetry_space_group_name_H-M 'P 1 21/c 1'
_atom_sites_solution_hydrogens geom
_atom_sites_solution_primary direct
_atom_sites_solution_secondary difmap
_audit_creation_method SHELXL-97
_cell_angle_alpha 90.00
_cell_angle_beta 102.583(3)
_cell_angle_gamma 90.00
_cell_formula_units_Z 4
_cell_length_a 15.441(3)
_cell_length_b 18.603(4)
_cell_length_c 16.113(3)
_cell_measurement_reflns_used 21842
_cell_measurement_temperature 100(2)
_cell_measurement_theta_max 52.525
_cell_measurement_theta_min 5.068
_cell_volume 4517.3(16)
_computing_cell_refinement 'Bruker XSCANS'
_computing_data_collection 'Bruker XSCANS'
_computing_data_reduction 'Bruker SHELXTL'
_computing_molecular_graphics 'Bruker SHELXTL'
_computing_publication_material 'Bruker SHELXTL'
_computing_structure_refinement 'SHELXL-97 (Sheldrick, 1997)'
_computing_structure_solution 'SHELXS-97 (Sheldrick, 1990)'
_diffrn_ambient_temperature 100(2)
_diffrn_measured_fraction_theta_full 0.996
_diffrn_measured_fraction_theta_max 0.996
_diffrn_measurement_device_type 'SMART APEX'
_diffrn_measurement_method '\w scans'
_diffrn_radiation_monochromator graphite
_diffrn_radiation_source 'fine-focus sealed tube'
_diffrn_radiation_type MoK\a
_diffrn_radiation_wavelength 0.71073
_diffrn_reflns_av_R_equivalents 0.0268
_diffrn_reflns_av_sigmaI/netI 0.0232
_diffrn_reflns_limit_h_max 19
_diffrn_reflns_limit_h_min -19
_diffrn_reflns_limit_k_max 23
_diffrn_reflns_limit_k_min -23
_diffrn_reflns_limit_l_max 20
_diffrn_reflns_limit_l_min -20
_diffrn_reflns_number 35249
_diffrn_reflns_theta_full 26.37
_diffrn_reflns_theta_max 26.37
_diffrn_reflns_theta_min 1.35
_exptl_absorpt_coefficient_mu 2.309
_exptl_absorpt_correction_T_max 0.6813
_exptl_absorpt_correction_T_min 0.4586
_exptl_absorpt_correction_type multi-scan
_exptl_absorpt_process_details SADABS
_exptl_crystal_colour orange
_exptl_crystal_density_diffrn 1.280
_exptl_crystal_density_method 'not measured'
_exptl_crystal_description plates
_exptl_crystal_F_000 1816
_exptl_crystal_size_max 0.40
_exptl_crystal_size_mid 0.20
_exptl_crystal_size_min 0.18
_platon_squeeze_details
;
;
_refine_diff_density_max 1.674
_refine_diff_density_min -1.092
_refine_diff_density_rms 0.094
_refine_ls_extinction_method none
_refine_ls_goodness_of_fit_ref 1.081
_refine_ls_hydrogen_treatment constr
_refine_ls_matrix_type full
_refine_ls_number_parameters 386
_refine_ls_number_reflns 9216
_refine_ls_number_restraints 0
_refine_ls_restrained_S_all 1.081
_refine_ls_R_factor_all 0.0287
_refine_ls_R_factor_gt 0.0252
_refine_ls_shift/su_max 0.004
_refine_ls_shift/su_mean 0.000
_refine_ls_structure_factor_coef Fsqd
_refine_ls_weighting_details 'calc w=1/[\s^2^(Fo^2^)+(0.0432P)^2^+0.0650P] where P=(Fo^2^+2Fc^2^)/3'
_refine_ls_weighting_scheme calc
_refine_ls_wR_factor_gt 0.0653
_refine_ls_wR_factor_ref 0.0667
_reflns_number_gt 8305
_reflns_number_total 9216
_reflns_threshold_expression >2sigma(I)
_cod_data_source_file ic7b00420_si_002.cif
_cod_data_source_block 9_1193j
_cod_original_sg_symbol_H-M P2(1)/c
_cod_database_code 4345672

loop_
_symmetry_equiv_pos_as_xyz
'x, y, z'
'-x, y+1/2, -z+1/2'
'-x, -y, -z'
'x, -y-1/2, z-1/2'

loop_
_atom_site_label
_atom_site_type_symbol
_atom_site_fract_x
_atom_site_fract_y
_atom_site_fract_z
_atom_site_U_iso_or_equiv
_atom_site_adp_type
_atom_site_occupancy
_atom_site_symmetry_multiplicity
_atom_site_calc_flag
_atom_site_refinement_flags
Yb1 Yb 0.253571(6) 0.477212(5) 0.796386(6) 0.01782(5) Uani 1 1 d .
Si1 Si -0.07096(5) 0.49629(4) 0.72346(4) 0.02357(14) Uani 1 1 d .
Si2 Si 0.06006(4) 0.43457(3) 0.78278(4) 0.01957(13) Uani 1 1 d .
Si3 Si 0.01236(5) 0.34890(4) 0.86901(4) 0.02442(15) Uani 1 1 d .
Si4 Si 0.09745(4) 0.36836(3) 0.67206(4) 0.02094(14) Uani 1 1 d .
Si5 Si 0.29677(4) 0.36289(3) 0.64569(4) 0.02116(14) Uani 1 1 d .
Si6 Si 0.41572(4) 0.40103(3) 0.75314(4) 0.02019(13) Uani 1 1 d .
Si7 Si 0.44203(5) 0.29488(4) 0.83234(4) 0.02544(15) Uani 1 1 d .
Si8 Si 0.53644(5) 0.40416(4) 0.68649(5) 0.02897(16) Uani 1 1 d .
O1 O 0.20773(10) 0.38341(8) 0.68708(9) 0.0203(3) Uani 1 1 d .
O2 O 0.26011(11) 0.55899(9) 0.67992(10) 0.0245(4) Uani 1 1 d .
O3 O 0.25398(14) 0.59659(9) 0.86212(12) 0.0388(5) Uani 1 1 d .
O4 O 0.30455(11) 0.45300(10) 0.94770(10) 0.0265(4) Uani 1 1 d .
C1 C -0.15391(17) 0.44742(16) 0.63870(17) 0.0351(6) Uani 1 1 d .
H1A H -0.2106 0.4732 0.6277 0.053 Uiso 1 1 calc R
H1B H -0.1626 0.3986 0.6581 0.053 Uiso 1 1 calc R
H1C H -0.1316 0.4451 0.5863 0.053 Uiso 1 1 calc R
C2 C -0.1335(2) 0.52136(16) 0.80745(19) 0.0400(7) Uani 1 1 d .
H2A H -0.0943 0.5482 0.8529 0.060 Uiso 1 1 calc R
H2B H -0.1541 0.4776 0.8310 0.060 Uiso 1 1 calc R
H2C H -0.1847 0.5513 0.7821 0.060 Uiso 1 1 calc R
C3 C -0.04690(19) 0.58362(15) 0.67468(18) 0.0376(6) Uani 1 1 d .
H3A H -0.1028 0.6087 0.6515 0.056 Uiso 1 1 calc R
H3B H -0.0159 0.5741 0.6288 0.056 Uiso 1 1 calc R
H3C H -0.0095 0.6136 0.7182 0.056 Uiso 1 1 calc R
C4 C 0.09628(19) 0.27589(14) 0.90502(17) 0.0373(6) Uani 1 1 d .
H4A H 0.1529 0.2974 0.9334 0.056 Uiso 1 1 calc R
H4B H 0.1046 0.2482 0.8556 0.056 Uiso 1 1 calc R
H4C H 0.0751 0.2440 0.9447 0.056 Uiso 1 1 calc R
C5 C -0.09412(19) 0.30042(16) 0.82073(19) 0.0407(7) Uani 1 1 d .
H5A H -0.0874 0.2754 0.7690 0.061 Uiso 1 1 calc R
H5B H -0.1427 0.3353 0.8066 0.061 Uiso 1 1 calc R
H5C H -0.1075 0.2654 0.8616 0.061 Uiso 1 1 calc R
C6 C -0.0064(2) 0.39325(16) 0.96905(16) 0.0387(7) Uani 1 1 d .
H6A H -0.0171 0.3563 1.0090 0.058 Uiso 1 1 calc R
H6B H -0.0581 0.4251 0.9548 0.058 Uiso 1 1 calc R
H6C H 0.0461 0.4213 0.9952 0.058 Uiso 1 1 calc R
C7 C 0.04749(17) 0.39975(16) 0.56156(15) 0.0344(6) Uani 1 1 d .
H7A H 0.0510 0.4523 0.5592 0.052 Uiso 1 1 calc R
H7B H -0.0148 0.3847 0.5459 0.052 Uiso 1 1 calc R
H7C H 0.0801 0.3787 0.5218 0.052 Uiso 1 1 calc R
C8 C 0.0808(2) 0.26801(14) 0.66973(19) 0.0378(7) Uani 1 1 d .
H8A H 0.0968 0.2481 0.6188 0.057 Uiso 1 1 calc R
H8B H 0.0184 0.2572 0.6686 0.057 Uiso 1 1 calc R
H8C H 0.1184 0.2465 0.7205 0.057 Uiso 1 1 calc R
C9 C 0.28284(17) 0.41290(15) 0.54177(15) 0.0302(6) Uani 1 1 d .
H9A H 0.2381 0.3887 0.4983 0.045 Uiso 1 1 calc R
H9B H 0.3395 0.4138 0.5238 0.045 Uiso 1 1 calc R
H9C H 0.2637 0.4623 0.5492 0.045 Uiso 1 1 calc R
C10 C 0.28752(18) 0.26516(14) 0.61453(17) 0.0324(6) Uani 1 1 d .
H10A H 0.2827 0.2360 0.6639 0.049 Uiso 1 1 calc R
H10B H 0.3404 0.2507 0.5944 0.049 Uiso 1 1 calc R
H10C H 0.2347 0.2580 0.5690 0.049 Uiso 1 1 calc R
C11 C 0.34057(19) 0.26596(15) 0.86955(18) 0.0378(6) Uani 1 1 d .
H11A H 0.2924 0.2562 0.8202 0.057 Uiso 1 1 calc R
H11B H 0.3224 0.3043 0.9039 0.057 Uiso 1 1 calc R
H11C H 0.3538 0.2223 0.9040 0.057 Uiso 1 1 calc R
C12 C 0.48082(19) 0.21382(14) 0.78033(18) 0.0362(6) Uani 1 1 d .
H12A H 0.4849 0.1724 0.8185 0.054 Uiso 1 1 calc R
H12B H 0.5393 0.2236 0.7685 0.054 Uiso 1 1 calc R
H12C H 0.4385 0.2033 0.7270 0.054 Uiso 1 1 calc R
C13 C 0.53131(19) 0.30974(15) 0.93124(16) 0.0362(6) Uani 1 1 d .
H13A H 0.5136 0.3489 0.9647 0.054 Uiso 1 1 calc R
H13B H 0.5870 0.3224 0.9151 0.054 Uiso 1 1 calc R
H13C H 0.5397 0.2656 0.9653 0.054 Uiso 1 1 calc R
C14 C 0.5293(2) 0.33886(18) 0.59549(18) 0.0453(8) Uani 1 1 d .
H14A H 0.4789 0.3516 0.5495 0.068 Uiso 1 1 calc R
H14B H 0.5211 0.2900 0.6153 0.068 Uiso 1 1 calc R
H14C H 0.5842 0.3410 0.5745 0.068 Uiso 1 1 calc R
C15 C 0.64285(18) 0.38056(17) 0.76311(19) 0.0415(7) Uani 1 1 d .
H15A H 0.6930 0.3889 0.7361 0.062 Uiso 1 1 calc R
H15B H 0.6416 0.3298 0.7792 0.062 Uiso 1 1 calc R
H15C H 0.6495 0.4107 0.8140 0.062 Uiso 1 1 calc R
C16 C 0.5552(2) 0.49532(18) 0.6428(2) 0.0518(9) Uani 1 1 d .
H16A H 0.6106 0.4948 0.6225 0.078 Uiso 1 1 calc R
H16B H 0.5593 0.5315 0.6877 0.078 Uiso 1 1 calc R
H16C H 0.5056 0.5071 0.5956 0.078 Uiso 1 1 calc R
C17 C 0.18541(17) 0.59678(15) 0.62783(17) 0.0334(6) Uani 1 1 d .
H17A H 0.1474 0.6179 0.6637 0.040 Uiso 1 1 calc R
H17B H 0.1491 0.5637 0.5862 0.040 Uiso 1 1 calc R
C18 C 0.22583(19) 0.65532(15) 0.58269(19) 0.0383(7) Uani 1 1 d .
H18A H 0.2363 0.6997 0.6174 0.046 Uiso 1 1 calc R
H18B H 0.1871 0.6667 0.5267 0.046 Uiso 1 1 calc R
C19 C 0.31268(19) 0.62211(15) 0.57250(17) 0.0361(6) Uani 1 1 d .
H19A H 0.3037 0.5898 0.5225 0.043 Uiso 1 1 calc R
H19B H 0.3566 0.6595 0.5668 0.043 Uiso 1 1 calc R
C20 C 0.34141(17) 0.58052(15) 0.65469(17) 0.0322(6) Uani 1 1 d .
H20A H 0.3765 0.5377 0.6459 0.039 Uiso 1 1 calc R
H20B H 0.3782 0.6111 0.6990 0.039 Uiso 1 1 calc R
C21 C 0.2905(2) 0.66496(14) 0.84547(19) 0.0391(7) Uani 1 1 d .
H21A H 0.2737 0.6763 0.7840 0.047 Uiso 1 1 calc R
H21B H 0.3561 0.6638 0.8629 0.047 Uiso 1 1 calc R
C22 C 0.25338(18) 0.72079(13) 0.89613(18) 0.0339(6) Uani 1 1 d .
H22A H 0.2971 0.7339 0.9486 0.041 Uiso 1 1 calc R
H22B H 0.2354 0.7647 0.8620 0.041 Uiso 1 1 calc R
C23 C 0.1742(2) 0.68322(16) 0.9167(2) 0.0516(8) Uani 1 1 d .
H23A H 0.1610 0.7019 0.9702 0.062 Uiso 1 1 calc R
H23B H 0.1210 0.6893 0.8702 0.062 Uiso 1 1 calc R
C24 C 0.2017(2) 0.60683(16) 0.9258(2) 0.0491(8) Uani 1 1 d .
H24A H 0.2377 0.5973 0.9836 0.059 Uiso 1 1 calc R
H24B H 0.1494 0.5747 0.9152 0.059 Uiso 1 1 calc R
C25 C 0.39282(17) 0.47592(14) 0.98986(17) 0.0294(6) Uani 1 1 d .
H25A H 0.3953 0.5289 0.9961 0.035 Uiso 1 1 calc R
H25B H 0.4369 0.4608 0.9570 0.035 Uiso 1 1 calc R
C26 C 0.41111(18) 0.43990(18) 1.07608(16) 0.0390(7) Uani 1 1 d .
H26A H 0.4534 0.4682 1.1187 0.047 Uiso 1 1 calc R
H26B H 0.4348 0.3907 1.0733 0.047 Uiso 1 1 calc R
C27 C 0.31905(19) 0.43844(15) 1.09649(16) 0.0351(6) Uani 1 1 d .
H27A H 0.3144 0.3998 1.1375 0.042 Uiso 1 1 calc R
H27B H 0.3047 0.4851 1.1199 0.042 Uiso 1 1 calc R
C28 C 0.26001(19) 0.42408(17) 1.01172(17) 0.0407(7) Uani 1 1 d .
H28A H 0.2501 0.3718 1.0033 0.049 Uiso 1 1 calc R
H28B H 0.2018 0.4478 1.0075 0.049 Uiso 1 1 calc R

loop_
_atom_site_aniso_label
_atom_site_aniso_U_11
_atom_site_aniso_U_22
_atom_site_aniso_U_33
_atom_site_aniso_U_23
_atom_site_aniso_U_13
_atom_site_aniso_U_12
Yb1 0.01942(7) 0.01797(6) 0.01650(6) -0.00173(3) 0.00485(4) -0.00133(4)
Si1 0.0214(3) 0.0303(3) 0.0191(3) 0.0013(3) 0.0046(3) 0.0034(3)
Si2 0.0198(3) 0.0232(3) 0.0157(3) 0.0005(2) 0.0039(2) -0.0010(3)
Si3 0.0259(4) 0.0279(3) 0.0188(3) 0.0030(3) 0.0033(3) -0.0054(3)
Si4 0.0201(3) 0.0247(3) 0.0170(3) -0.0028(2) 0.0018(3) -0.0022(3)
Si5 0.0222(3) 0.0246(3) 0.0163(3) -0.0033(2) 0.0033(3) 0.0031(3)
Si6 0.0194(3) 0.0231(3) 0.0177(3) -0.0019(2) 0.0033(3) 0.0026(3)
Si7 0.0263(4) 0.0241(3) 0.0242(3) 0.0008(3) 0.0017(3) 0.0043(3)
Si8 0.0243(4) 0.0332(4) 0.0320(4) -0.0017(3) 0.0118(3) 0.0031(3)
O1 0.0189(8) 0.0232(8) 0.0180(8) -0.0034(6) 0.0023(6) 0.0011(7)
O2 0.0238(9) 0.0264(9) 0.0241(8) 0.0036(7) 0.0070(7) -0.0001(7)
O3 0.0635(14) 0.0231(9) 0.0389(11) -0.0058(8) 0.0305(10) -0.0069(9)
O4 0.0217(9) 0.0367(9) 0.0205(8) -0.0017(7) 0.0036(7) -0.0053(8)
C1 0.0269(14) 0.0464(16) 0.0290(13) -0.0020(12) -0.0003(11) 0.0036(12)
C2 0.0362(16) 0.056(2) 0.0306(15) 0.0001(12) 0.0124(13) 0.0133(13)
C3 0.0365(16) 0.0366(15) 0.0385(15) 0.0113(12) 0.0053(13) 0.0076(12)
C4 0.0431(17) 0.0344(15) 0.0308(14) 0.0092(12) 0.0002(12) -0.0005(13)
C5 0.0325(15) 0.0474(17) 0.0405(16) 0.0042(13) 0.0044(13) -0.0160(13)
C6 0.0463(17) 0.0481(17) 0.0249(13) 0.0013(12) 0.0146(12) -0.0056(14)
C7 0.0305(14) 0.0521(17) 0.0192(12) -0.0037(12) 0.0020(11) 0.0057(13)
C8 0.0426(16) 0.0307(14) 0.0428(16) -0.0130(12) 0.0153(13) -0.0118(13)
C9 0.0299(14) 0.0415(15) 0.0194(12) 0.0006(11) 0.0058(10) 0.0037(12)
C10 0.0320(14) 0.0317(14) 0.0316(14) -0.0126(11) 0.0031(11) 0.0012(11)
C11 0.0378(16) 0.0369(15) 0.0401(16) 0.0080(13) 0.0114(13) 0.0018(12)
C12 0.0346(15) 0.0274(14) 0.0423(16) -0.0026(12) -0.0010(13) 0.0088(11)
C13 0.0414(16) 0.0349(15) 0.0281(13) 0.0031(12) -0.0018(12) 0.0066(13)
C14 0.0431(18) 0.060(2) 0.0363(16) -0.0110(14) 0.0170(14) 0.0120(15)
C15 0.0261(14) 0.0473(17) 0.0518(18) -0.0035(14) 0.0102(13) -0.0002(13)
C16 0.0419(19) 0.0479(18) 0.077(3) 0.0120(18) 0.0374(18) 0.0031(15)
C17 0.0276(14) 0.0355(14) 0.0366(15) 0.0102(12) 0.0062(12) 0.0050(11)
C18 0.0432(17) 0.0329(15) 0.0394(16) 0.0127(12) 0.0102(13) 0.0093(13)
C19 0.0415(16) 0.0369(15) 0.0326(14) 0.0039(12) 0.0137(13) -0.0047(13)
C20 0.0267(13) 0.0386(15) 0.0327(14) 0.0095(11) 0.0099(11) -0.0052(11)
C21 0.0536(19) 0.0257(14) 0.0415(16) -0.0066(12) 0.0178(14) -0.0103(13)
C22 0.0355(15) 0.0220(13) 0.0410(15) -0.0036(11) 0.0015(12) 0.0005(11)
C23 0.0470(19) 0.0396(17) 0.072(2) -0.0114(16) 0.0225(17) 0.0045(14)
C24 0.069(2) 0.0363(16) 0.0529(19) -0.0110(14) 0.0364(18) -0.0073(15)
C25 0.0224(13) 0.0399(16) 0.0250(13) -0.0026(10) 0.0031(11) -0.0064(10)
C26 0.0325(15) 0.061(2) 0.0219(13) 0.0019(13) 0.0029(11) -0.0017(14)
C27 0.0411(16) 0.0383(15) 0.0279(13) 0.0005(12) 0.0121(12) -0.0022(13)
C28 0.0344(16) 0.0558(19) 0.0326(15) 0.0045(13) 0.0088(12) -0.0118(14)

loop_
_atom_type_symbol
_atom_type_description
_atom_type_scat_dispersion_real
_atom_type_scat_dispersion_imag
_atom_type_scat_source
C C 0.0033 0.0016 'International Tables Vol C Tables 4.2.6.8 and 6.1.1.4'
H H 0.0000 0.0000 'International Tables Vol C Tables 4.2.6.8 and 6.1.1.4'
O O 0.0106 0.0060 'International Tables Vol C Tables 4.2.6.8 and 6.1.1.4'
Si Si 0.0817 0.0704 'International Tables Vol C Tables 4.2.6.8 and 6.1.1.4'
Yb Yb -0.3850 5.5486 'International Tables Vol C Tables 4.2.6.8 and 6.1.1.4'

loop_
_geom_angle_atom_site_label_1
_geom_angle_atom_site_label_2
_geom_angle_atom_site_label_3
_geom_angle
O2 Yb1 O4 145.95(6)
O2 Yb1 O3 76.77(6)
O4 Yb1 O3 76.46(6)
O2 Yb1 O1 86.87(6)
O4 Yb1 O1 124.26(6)
O3 Yb1 O1 156.64(6)
O2 Yb1 Si2 108.14(4)
O4 Yb1 Si2 96.99(4)
O3 Yb1 Si2 100.15(5)
O1 Yb1 Si2 68.98(4)
O2 Yb1 Si6 86.62(4)
O4 Yb1 Si6 92.29(4)
O3 Yb1 Si6 125.86(5)
O1 Yb1 Si6 68.60(4)
Si2 Yb1 Si6 133.95(2)
O2 Yb1 Si5 78.05(4)
O4 Yb1 Si5 121.88(5)
O3 Yb1 Si5 152.79(4)
O1 Yb1 Si5 28.34(4)
Si2 Yb1 Si5 97.318(18)
Si6 Yb1 Si5 41.987(16)
O2 Yb1 Si4 93.46(4)
O4 Yb1 Si4 120.47(4)
O3 Yb1 Si4 135.92(5)
O1 Yb1 Si4 27.51(4)
Si2 Yb1 Si4 41.760(16)
Si6 Yb1 Si4 95.64(2)
Si5 Yb1 Si4 55.770(19)
C3 Si1 C2 105.41(13)
C3 Si1 C1 106.18(13)
C2 Si1 C1 105.39(14)
C3 Si1 Si2 111.29(9)
C2 Si1 Si2 111.14(10)
C1 Si1 Si2 116.65(10)
Si3 Si2 Si4 104.85(4)
Si3 Si2 Si1 102.76(4)
Si4 Si2 Si1 106.35(3)
Si3 Si2 Yb1 124.40(3)
Si4 Si2 Yb1 77.96(2)
Si1 Si2 Yb1 130.32(3)
C4 Si3 C5 105.18(13)
C4 Si3 C6 106.02(13)
C5 Si3 C6 106.17(13)
C4 Si3 Si2 113.02(9)
C5 Si3 Si2 116.09(9)
C6 Si3 Si2 109.67(10)
O1 Si4 C7 106.14(11)
O1 Si4 C8 107.23(11)
C7 Si4 C8 105.29(13)
O1 Si4 Si2 102.22(6)
C7 Si4 Si2 116.20(9)
C8 Si4 Si2 118.76(9)
O1 Si4 Yb1 42.47(5)
C7 Si4 Yb1 117.49(10)
C8 Si4 Yb1 132.13(10)
Si2 Si4 Yb1 60.28(2)
O1 Si5 C10 107.52(10)
O1 Si5 C9 107.00(10)
C10 Si5 C9 104.60(12)
O1 Si5 Si6 102.31(6)
C10 Si5 Si6 119.41(9)
C9 Si5 Si6 115.22(9)
O1 Si5 Yb1 43.71(5)
C10 Si5 Yb1 141.13(9)
C9 Si5 Yb1 108.85(9)
Si6 Si5 Yb1 61.78(2)
Si7 Si6 Si5 99.36(3)
Si7 Si6 Si8 102.12(4)
Si5 Si6 Si8 104.03(4)
Si7 Si6 Yb1 108.52(3)
Si5 Si6 Yb1 76.23(3)
Si8 Si6 Yb1 148.94(3)
C11 Si7 C12 106.33(13)
C11 Si7 C13 106.24(13)
C12 Si7 C13 104.37(12)
C11 Si7 Si6 111.05(9)
C12 Si7 Si6 117.85(10)
C13 Si7 Si6 110.21(9)
C15 Si8 C16 105.78(15)
C15 Si8 C14 104.75(14)
C16 Si8 C14 106.08(16)
C15 Si8 Si6 111.20(10)
C16 Si8 Si6 113.33(10)
C14 Si8 Si6 114.93(10)
Si4 O1 Si5 141.59(10)
Si4 O1 Yb1 110.01(7)
Si5 O1 Yb1 107.95(8)
C17 O2 C20 109.27(18)
C17 O2 Yb1 125.94(14)
C20 O2 Yb1 124.72(14)
C21 O3 C24 108.48(19)
C21 O3 Yb1 132.95(15)
C24 O3 Yb1 118.29(15)
C25 O4 C28 108.47(19)
C25 O4 Yb1 118.75(14)
C28 O4 Yb1 132.50(15)
O2 C17 C18 105.5(2)
C17 C18 C19 103.0(2)
C20 C19 C18 102.2(2)
O2 C20 C19 106.2(2)
O3 C21 C22 107.2(2)
C23 C22 C21 102.8(2)
C24 C23 C22 103.7(2)
O3 C24 C23 104.3(2)
O4 C25 C26 105.6(2)
C25 C26 C27 102.1(2)
C28 C27 C26 102.6(2)
O4 C28 C27 107.0(2)

loop_
_geom_bond_atom_site_label_1
_geom_bond_atom_site_label_2
_geom_bond_distance
Yb1 O2 2.4350(16)
Yb1 O4 2.4354(17)
Yb1 O3 2.4598(18)
Yb1 O1 2.4707(15)
Yb1 Si2 3.0528(9)
Yb1 Si6 3.0860(8)
Yb1 Si5 3.4015(8)
Yb1 Si4 3.4380(8)
Si1 C3 1.877(3)
Si1 C2 1.885(3)
Si1 C1 1.889(3)
Si1 Si2 2.3415(10)
Si2 Si3 2.3365(9)
Si2 Si4 2.3412(9)
Si3 C4 1.880(3)
Si3 C5 1.888(3)
Si3 C6 1.889(3)
Si4 O1 1.6903(17)
Si4 C7 1.873(3)
Si4 C8 1.884(3)
Si5 O1 1.6973(16)
Si5 C10 1.883(3)
Si5 C9 1.886(3)
Si5 Si6 2.3428(9)
Si6 Si7 2.3381(10)
Si6 Si8 2.3459(10)
Si7 C11 1.874(3)
Si7 C12 1.885(3)
Si7 C13 1.887(3)
Si8 C15 1.880(3)
Si8 C16 1.882(3)
Si8 C14 1.889(3)
O2 C17 1.452(3)
O2 C20 1.457(3)
O3 C21 1.440(3)
O3 C24 1.450(3)
O4 C25 1.448(3)
O4 C28 1.461(3)
C17 C18 1.517(4)
C18 C19 1.518(4)
C19 C20 1.514(4)
C21 C22 1.509(4)
C22 C23 1.507(4)
C23 C24 1.482(4)
C25 C26 1.513(4)
C26 C27 1.528(4)
C27 C28 1.492(4)

loop_
_geom_torsion_atom_site_label_1
_geom_torsion_atom_site_label_2
_geom_torsion_atom_site_label_3
_geom_torsion_atom_site_label_4
_geom_torsion
C3 Si1 Si2 Si3 164.60(10)
C2 Si1 Si2 Si3 47.44(11)
C1 Si1 Si2 Si3 -73.38(11)
C3 Si1 Si2 Si4 -85.50(11)
C2 Si1 Si2 Si4 157.34(11)
C1 Si1 Si2 Si4 36.52(11)
C3 Si1 Si2 Yb1 2.43(11)
C2 Si1 Si2 Yb1 -114.73(11)
C1 Si1 Si2 Yb1 124.45(10)
O2 Yb1 Si2 Si3 174.14(5)
O4 Yb1 Si2 Si3 -29.15(6)
O3 Yb1 Si2 Si3 -106.58(6)
O1 Yb1 Si2 Si3 94.94(5)
Si6 Yb1 Si2 Si3 70.88(4)
Si5 Yb1 Si2 Si3 94.37(4)
Si4 Yb1 Si2 Si3 99.89(4)
O2 Yb1 Si2 Si4 74.25(5)
O4 Yb1 Si2 Si4 -129.03(5)
O3 Yb1 Si2 Si4 153.54(5)
O1 Yb1 Si2 Si4 -4.94(4)
Si6 Yb1 Si2 Si4 -29.01(3)
Si5 Yb1 Si2 Si4 -5.51(2)
O2 Yb1 Si2 Si1 -27.08(6)
O4 Yb1 Si2 Si1 129.64(5)
O3 Yb1 Si2 Si1 52.21(6)
O1 Yb1 Si2 Si1 -106.27(6)
Si6 Yb1 Si2 Si1 -130.34(4)
Si5 Yb1 Si2 Si1 -106.84(4)
Si4 Yb1 Si2 Si1 -101.33(4)
Si4 Si2 Si3 C4 54.78(10)
Si1 Si2 Si3 C4 165.80(10)
Yb1 Si2 Si3 C4 -30.63(11)
Si4 Si2 Si3 C5 -66.88(12)
Si1 Si2 Si3 C5 44.14(12)
Yb1 Si2 Si3 C5 -152.30(11)
Si4 Si2 Si3 C6 172.84(10)
Si1 Si2 Si3 C6 -76.15(11)
Yb1 Si2 Si3 C6 87.42(11)
Si3 Si2 Si4 O1 -115.85(6)
Si1 Si2 Si4 O1 135.73(6)
Yb1 Si2 Si4 O1 6.91(6)
Si3 Si2 Si4 C7 129.09(11)
Si1 Si2 Si4 C7 20.67(11)
Yb1 Si2 Si4 C7 -108.15(10)
Si3 Si2 Si4 C8 1.84(12)
Si1 Si2 Si4 C8 -106.58(12)
Yb1 Si2 Si4 C8 124.60(11)
Si3 Si2 Si4 Yb1 -122.76(3)
Si1 Si2 Si4 Yb1 128.82(3)
O2 Yb1 Si4 O1 76.42(9)
O4 Yb1 Si4 O1 -106.52(9)
O3 Yb1 Si4 O1 150.94(10)
Si2 Yb1 Si4 O1 -169.97(9)
Si6 Yb1 Si4 O1 -10.51(8)
Si5 Yb1 Si4 O1 3.41(8)
O2 Yb1 Si4 C7 -7.58(10)
O4 Yb1 Si4 C7 169.47(10)
O3 Yb1 Si4 C7 66.94(11)
O1 Yb1 Si4 C7 -84.00(12)
Si2 Yb1 Si4 C7 106.02(10)
Si6 Yb1 Si4 C7 -94.52(10)
Si5 Yb1 Si4 C7 -80.59(10)
O2 Yb1 Si4 C8 143.07(13)
O4 Yb1 Si4 C8 -39.88(13)
O3 Yb1 Si4 C8 -142.42(13)
O1 Yb1 Si4 C8 66.64(14)
Si2 Yb1 Si4 C8 -103.33(12)
Si6 Yb1 Si4 C8 56.13(12)
Si5 Yb1 Si4 C8 70.05(12)
O2 Yb1 Si4 Si2 -113.60(4)
O4 Yb1 Si4 Si2 63.45(5)
O3 Yb1 Si4 Si2 -39.09(6)
O1 Yb1 Si4 Si2 169.97(9)
Si6 Yb1 Si4 Si2 159.46(2)
Si5 Yb1 Si4 Si2 173.38(3)
O2 Yb1 Si5 O1 -105.95(9)
O4 Yb1 Si5 O1 104.08(9)
O3 Yb1 Si5 O1 -128.55(14)
Si2 Yb1 Si5 O1 1.12(8)
Si6 Yb1 Si5 O1 155.71(8)
Si4 Yb1 Si5 O1 -3.32(8)
O2 Yb1 Si5 C10 -158.81(14)
O4 Yb1 Si5 C10 51.22(15)
O3 Yb1 Si5 C10 178.60(17)
O1 Yb1 Si5 C10 -52.86(15)
Si2 Yb1 Si5 C10 -51.74(14)
Si6 Yb1 Si5 C10 102.85(14)
Si4 Yb1 Si5 C10 -56.18(14)
O2 Yb1 Si5 C9 -10.79(10)
O4 Yb1 Si5 C9 -160.76(10)
O3 Yb1 Si5 C9 -33.38(15)
O1 Yb1 Si5 C9 95.16(12)
Si2 Yb1 Si5 C9 96.28(9)
Si6 Yb1 Si5 C9 -109.13(9)
Si4 Yb1 Si5 C9 91.84(9)
O2 Yb1 Si5 Si6 98.34(4)
O4 Yb1 Si5 Si6 -51.62(5)
O3 Yb1 Si5 Si6 75.75(12)
O1 Yb1 Si5 Si6 -155.71(8)
Si2 Yb1 Si5 Si6 -154.59(2)
Si4 Yb1 Si5 Si6 -159.03(3)
O1 Si5 Si6 Si7 90.00(6)
C10 Si5 Si6 Si7 -28.47(11)
C9 Si5 Si6 Si7 -154.30(9)
Yb1 Si5 Si6 Si7 106.92(3)
O1 Si5 Si6 Si8 -164.89(6)
C10 Si5 Si6 Si8 76.63(10)
C9 Si5 Si6 Si8 -49.20(10)
Yb1 Si5 Si6 Si8 -147.98(3)
O1 Si5 Si6 Yb1 -16.92(6)
C10 Si5 Si6 Yb1 -135.39(10)
C9 Si5 Si6 Yb1 98.78(9)
O2 Yb1 Si6 Si7 -171.28(5)
O4 Yb1 Si6 Si7 42.80(5)
O3 Yb1 Si6 Si7 117.72(6)
O1 Yb1 Si6 Si7 -83.32(5)
Si2 Yb1 Si6 Si7 -59.19(4)
Si5 Yb1 Si6 Si7 -95.42(4)
Si4 Yb1 Si6 Si7 -78.12(3)
O2 Yb1 Si6 Si5 -75.85(5)
O4 Yb1 Si6 Si5 138.22(5)
O3 Yb1 Si6 Si5 -146.85(6)
O1 Yb1 Si6 Si5 12.11(4)
Si2 Yb1 Si6 Si5 36.24(3)
Si4 Yb1 Si6 Si5 17.30(2)
O2 Yb1 Si6 Si8 18.55(7)
O4 Yb1 Si6 Si8 -127.37(7)
O3 Yb1 Si6 Si8 -52.45(9)
O1 Yb1 Si6 Si8 106.51(7)
Si2 Yb1 Si6 Si8 130.64(6)
Si5 Yb1 Si6 Si8 94.40(7)
Si4 Yb1 Si6 Si8 111.70(6)
Si5 Si6 Si7 C11 -58.27(11)
Si8 Si6 Si7 C11 -164.93(10)
Yb1 Si6 Si7 C11 20.24(11)
Si5 Si6 Si7 C12 64.69(11)
Si8 Si6 Si7 C12 -41.96(11)
Yb1 Si6 Si7 C12 143.20(10)
Si5 Si6 Si7 C13 -175.72(10)
Si8 Si6 Si7 C13 77.62(10)
Yb1 Si6 Si7 C13 -97.21(10)
Si7 Si6 Si8 C15 -44.09(11)
Si5 Si6 Si8 C15 -147.10(11)
Yb1 Si6 Si8 C15 126.38(11)
Si7 Si6 Si8 C16 -163.09(14)
Si5 Si6 Si8 C16 93.90(14)
Yb1 Si6 Si8 C16 7.38(16)
Si7 Si6 Si8 C14 74.69(12)
Si5 Si6 Si8 C14 -28.32(12)
Yb1 Si6 Si8 C14 -114.84(12)
C7 Si4 O1 Si5 -57.57(19)
C8 Si4 O1 Si5 54.6(2)
Si2 Si4 O1 Si5 -179.77(14)
Yb1 Si4 O1 Si5 -170.9(2)
C7 Si4 O1 Yb1 113.31(11)
C8 Si4 O1 Yb1 -134.53(11)
Si2 Si4 O1 Yb1 -8.90(8)
C10 Si5 O1 Si4 -40.7(2)
C9 Si5 O1 Si4 71.25(19)
Si6 Si5 O1 Si4 -167.24(14)
Yb1 Si5 O1 Si4 171.0(2)
C10 Si5 O1 Yb1 148.36(10)
C9 Si5 O1 Yb1 -99.74(11)
Si6 Si5 O1 Yb1 21.78(7)
O2 Yb1 O1 Si4 -103.65(8)
O4 Yb1 O1 Si4 91.17(9)
O3 Yb1 O1 Si4 -58.44(17)
Si2 Yb1 O1 Si4 7.14(6)
Si6 Yb1 O1 Si4 168.76(9)
Si5 Yb1 O1 Si4 -174.05(14)
O2 Yb1 O1 Si5 70.40(8)
O4 Yb1 O1 Si5 -94.78(9)
O3 Yb1 O1 Si5 115.61(14)
Si2 Yb1 O1 Si5 -178.81(8)
Si6 Yb1 O1 Si5 -17.19(6)
Si4 Yb1 O1 Si5 174.05(14)
O4 Yb1 O2 C17 -119.74(18)
O3 Yb1 O2 C17 -80.75(19)
O1 Yb1 O2 C17 82.45(18)
Si2 Yb1 O2 C17 15.77(19)
Si6 Yb1 O2 C17 151.18(18)
Si5 Yb1 O2 C17 109.64(18)
Si4 Yb1 O2 C17 55.72(18)
O4 Yb1 O2 C20 56.8(2)
O3 Yb1 O2 C20 95.80(19)
O1 Yb1 O2 C20 -101.01(18)
Si2 Yb1 O2 C20 -167.69(17)
Si6 Yb1 O2 C20 -32.28(18)
Si5 Yb1 O2 C20 -73.81(18)
Si4 Yb1 O2 C20 -127.73(18)
O2 Yb1 O3 C21 -29.0(2)
O4 Yb1 O3 C21 129.8(3)
O1 Yb1 O3 C21 -75.7(3)
Si2 Yb1 O3 C21 -135.4(2)
Si6 Yb1 O3 C21 46.8(3)
Si5 Yb1 O3 C21 -6.3(3)
Si4 Yb1 O3 C21 -110.2(2)
O2 Yb1 O3 C24 144.2(2)
O4 Yb1 O3 C24 -57.1(2)
O1 Yb1 O3 C24 97.5(2)
Si2 Yb1 O3 C24 37.8(2)
Si6 Yb1 O3 C24 -140.0(2)
Si5 Yb1 O3 C24 166.89(17)
Si4 Yb1 O3 C24 63.0(2)
O2 Yb1 O4 C25 -32.5(2)
O3 Yb1 O4 C25 -71.59(17)
O1 Yb1 O4 C25 120.31(16)
Si2 Yb1 O4 C25 -170.40(16)
Si6 Yb1 O4 C25 54.80(16)
Si5 Yb1 O4 C25 86.46(16)
Si4 Yb1 O4 C25 152.72(15)
O2 Yb1 O4 C28 140.6(2)
O3 Yb1 O4 C28 101.6(2)
O1 Yb1 O4 C28 -66.5(2)
Si2 Yb1 O4 C28 2.8(2)
Si6 Yb1 O4 C28 -132.0(2)
Si5 Yb1 O4 C28 -100.4(2)
Si4 Yb1 O4 C28 -34.1(2)
C20 O2 C17 C18 -12.5(3)
Yb1 O2 C17 C18 164.47(16)
O2 C17 C18 C19 31.1(3)
C17 C18 C19 C20 -37.0(3)
C17 O2 C20 C19 -11.2(3)
Yb1 O2 C20 C19 171.73(15)
C18 C19 C20 O2 30.1(3)
C24 O3 C21 C22 -4.5(3)
Yb1 O3 C21 C22 169.15(18)
O3 C21 C22 C23 -17.9(3)
C21 C22 C23 C24 33.1(3)
C21 O3 C24 C23 25.7(3)
Yb1 O3 C24 C23 -149.1(2)
C22 C23 C24 O3 -36.5(3)
C28 O4 C25 C26 16.9(3)
Yb1 O4 C25 C26 -168.38(17)
O4 C25 C26 C27 -33.5(3)
C25 C26 C27 C28 37.0(3)
C25 O4 C28 C27 7.2(3)
Yb1 O4 C28 C27 -166.52(17)
C26 C27 C28 O4 -27.8(3)

loop_
_platon_squeeze_void_nr
_platon_squeeze_void_average_x
_platon_squeeze_void_average_y
_platon_squeeze_void_average_z
_platon_squeeze_void_volume
_platon_squeeze_void_count_electrons
_platon_squeeze_void_content
1 0.055 0.771 0.000 7 0 ' '
2 0.055 0.729 0.500 7 0 ' '
3 0.265 0.375 0.297 37 0 ' '
4 0.265 0.125 0.797 37 0 ' '
5 0.735 0.875 0.203 37 0 ' '
6 0.735 0.625 0.703 37 0 ' '
7 0.944 0.229 0.000 7 0 ' '
8 0.944 0.271 0.500 7 0 ' '
